data_1568161
loop_
_publ_author_name
'Zhou, Xiuquan'
'Kolluru, Venkata Surya Chaitanya'
'Xu, Wenqian'
'Wang, Luqing'
'Chang, Tieyan'
'Chen, Yu-Sheng'
'Yu, Lei'
'Wen, Jianguo'
'Chan, Maria K. Y.'
'Chung, Duck Young'
'Kanatzidis, Mercouri G.'

_publ_section_title
;
 Discovery of chalcogenides structures and compositions using mixed fluxes
;
_journal_issue 7938
_journal_name_full Nature
_journal_page_first 72
_journal_page_last 77
_journal_paper_doi 10.1038/s41586-022-05307-7
_journal_volume 612
_journal_year 2022
_chemical_formula_moiety '1(Ba4 Cu12 Rb6 Se13)'
_chemical_formula_sum 'Ba4 Cu12 Rb6 Se13'
_chemical_formula_weight 2850.91
_space_group_crystal_system cubic
_space_group_IT_number 204
_space_group_name_Hall '-I 2 2 3'
_space_group_name_H-M_alt 'I m -3'
_atom_sites_solution_hydrogens .
_atom_sites_solution_primary iterative
_audit_contact_author_name
;
;
_audit_creation_date 2022-08-15
_audit_creation_method
;
Olex2 1.2
(compiled 2018.05.29 svn.r3508 for OlexSys, GUI svn.r5506)
;
_cell_angle_alpha 90
_cell_angle_beta 90
_cell_angle_gamma 90
_cell_formula_units_Z 2
_cell_length_a 12.1735(2)
_cell_length_b 12.1735(2)
_cell_length_c 12.1735(2)
_cell_measurement_reflns_used 9048
_cell_measurement_temperature 273(2)
_cell_measurement_theta_max 22.68
_cell_measurement_theta_min 2.38
_cell_volume 1804.04(5)
_computing_cell_refinement 'SAINT V8.40A (?, 2016)'
_computing_data_reduction 'SAINT V8.40A (?, 2016)'
_computing_molecular_graphics 'Olex2 (Dolomanov et al., 2009)'
_computing_publication_material 'Olex2 (Dolomanov et al., 2009)'
_computing_structure_refinement 'XL (Sheldrick, 2008)'
_computing_structure_solution 'olex2.solve (Bourhis et al., 2015)'
_diffrn_ambient_temperature 273.15
_diffrn_measured_fraction_theta_full 1.000
_diffrn_measured_fraction_theta_max 0.955
_diffrn_measurement_device_type 'Bruker APEX-II CCD'
_diffrn_measurement_method '\f and \w scans'
_diffrn_radiation_type Synchrotron
_diffrn_radiation_wavelength 0.41328
_diffrn_reflns_av_R_equivalents 0.0694
_diffrn_reflns_av_unetI/netI 0.0195
_diffrn_reflns_Laue_measured_fraction_full 1.000
_diffrn_reflns_Laue_measured_fraction_max 0.955
_diffrn_reflns_limit_h_max 22
_diffrn_reflns_limit_h_min -20
_diffrn_reflns_limit_k_max 20
_diffrn_reflns_limit_k_min -22
_diffrn_reflns_limit_l_max 20
_diffrn_reflns_limit_l_min -22
_diffrn_reflns_number 42515
_diffrn_reflns_point_group_measured_fraction_full 1.000
_diffrn_reflns_point_group_measured_fraction_max 0.955
_diffrn_reflns_theta_full 14.357
_diffrn_reflns_theta_max 22.727
_diffrn_reflns_theta_min 1.376
_diffrn_standards_number 0
_exptl_absorpt_coefficient_mu 32.348
_exptl_absorpt_correction_type none
_exptl_crystal_density_diffrn 5.249
_exptl_crystal_description dot
_exptl_crystal_F_000 2472
_refine_diff_density_max 2.412
_refine_diff_density_min -4.846
_refine_diff_density_rms 0.390
_refine_ls_extinction_coef .
_refine_ls_extinction_method none
_refine_ls_goodness_of_fit_ref 1.172
_refine_ls_hydrogen_treatment undef
_refine_ls_matrix_type full
_refine_ls_number_parameters 20
_refine_ls_number_reflns 1091
_refine_ls_number_restraints 0
_refine_ls_restrained_S_all 1.172
_refine_ls_R_factor_all 0.0257
_refine_ls_R_factor_gt 0.0236
_refine_ls_shift/su_max 0.001
_refine_ls_shift/su_mean 0.000
_refine_ls_structure_factor_coef Fsqd
_refine_ls_weighting_details 'w=1/[\s^2^(Fo^2^)+(0.0319P)^2^+8.4865P] where P=(Fo^2^+2Fc^2^)/3'
_refine_ls_weighting_scheme calc
_refine_ls_wR_factor_gt 0.0614
_refine_ls_wR_factor_ref 0.0627
_reflns_Friedel_coverage 0.000
_reflns_Friedel_fraction_full .
_reflns_Friedel_fraction_max .
_reflns_number_gt 998
_reflns_number_total 1091
_reflns_threshold_expression 'I > 2\s(I)'
_cod_data_source_file XXVII_Ba4Cu12Rb6Se13.cif
_cod_data_source_block XXVII
_cod_original_cell_volume 1804.04(9)
_cod_database_code 1568161
_shelx_shelxl_version_number 2018/3
_shelx_space_group_comment
;
The symmetry employed for this shelxl refinement is uniquely defined
by the following loop, which should always be used as a source of
symmetry information in preference to the above space-group names.
They are only intended as comments.
;
_olex2_refinement_description
;
;
_olex2_submission_special_instructions 'No special instructions were received'

loop_
_space_group_symop_operation_xyz
'x, y, z'
'-x, -y, z'
'-x, y, -z'
'x, -y, -z'
'z, x, y'
'z, -x, -y'
'-z, -x, y'
'-z, x, -y'
'y, z, x'
'-y, z, -x'
'y, -z, -x'
'-y, -z, x'
'x+1/2, y+1/2, z+1/2'
'-x+1/2, -y+1/2, z+1/2'
'-x+1/2, y+1/2, -z+1/2'
'x+1/2, -y+1/2, -z+1/2'
'z+1/2, x+1/2, y+1/2'
'z+1/2, -x+1/2, -y+1/2'
'-z+1/2, -x+1/2, y+1/2'
'-z+1/2, x+1/2, -y+1/2'
'y+1/2, z+1/2, x+1/2'
'-y+1/2, z+1/2, -x+1/2'
'y+1/2, -z+1/2, -x+1/2'
'-y+1/2, -z+1/2, x+1/2'
'-x, -y, -z'
'x, y, -z'
'x, -y, z'
'-x, y, z'
'-z, -x, -y'
'-z, x, y'
'z, x, -y'
'z, -x, y'
'-y, -z, -x'
'y, -z, x'
'-y, z, x'
'y, z, -x'
'-x+1/2, -y+1/2, -z+1/2'
'x+1/2, y+1/2, -z+1/2'
'x+1/2, -y+1/2, z+1/2'
'-x+1/2, y+1/2, z+1/2'
'-z+1/2, -x+1/2, -y+1/2'
'-z+1/2, x+1/2, y+1/2'
'z+1/2, x+1/2, -y+1/2'
'z+1/2, -x+1/2, y+1/2'
'-y+1/2, -z+1/2, -x+1/2'
'y+1/2, -z+1/2, x+1/2'
'-y+1/2, z+1/2, x+1/2'
'y+1/2, z+1/2, -x+1/2'

loop_
_atom_site_label
_atom_site_type_symbol
_atom_site_fract_x
_atom_site_fract_y
_atom_site_fract_z
_atom_site_U_iso_or_equiv
_atom_site_adp_type
_atom_site_occupancy
_atom_site_site_symmetry_order
_atom_site_calc_flag
_atom_site_refinement_flags_posn
_atom_site_refinement_flags_adp
_atom_site_refinement_flags_occupancy
_atom_site_disorder_assembly
_atom_site_disorder_group
Ba01 Ba 0.750000 0.250000 0.250000 0.00605(7) Uani 1 6 d S T P . .
Rb02 Rb 1.000000 0.500000 0.14850(3) 0.00836(8) Uani 1 4 d S T P . .
Se03 Se 0.500000 0.500000 0.500000 0.00493(13) Uani 1 24 d S T P . .
Se04 Se 0.79557(2) 0.500000 0.33911(2) 0.00476(6) Uani 1 2 d S T P . .
Cu05 Cu 0.60244(3) 0.500000 0.29898(4) 0.01637(10) Uani 1 2 d S T P . .

loop_
_atom_site_aniso_label
_atom_site_aniso_U_11
_atom_site_aniso_U_22
_atom_site_aniso_U_33
_atom_site_aniso_U_23
_atom_site_aniso_U_13
_atom_site_aniso_U_12
Ba01 0.00605(7) 0.00605(7) 0.00605(7) -0.00035(4) 0.00035(4) 0.00035(4)
Rb02 0.00568(13) 0.01388(15) 0.00553(13) 0.000 0.000 0.000
Se03 0.00493(13) 0.00493(13) 0.00493(13) 0.000 0.000 0.000
Se04 0.00448(10) 0.00437(10) 0.00545(10) 0.000 0.00002(7) 0.000
Cu05 0.00643(14) 0.01050(15) 0.0322(2) 0.000 -0.00453(14) 0.000

loop_
_atom_type_symbol
_atom_type_description
_atom_type_scat_dispersion_real
_atom_type_scat_dispersion_imag
_atom_type_scat_source
Ba Ba -0.3244 2.2819 'International Tables Vol C Tables 4.2.6.8 and 6.1.1.4'
Cu Cu 0.3201 1.2651 'International Tables Vol C Tables 4.2.6.8 and 6.1.1.4'
Rb Rb -0.9393 2.9676 'International Tables Vol C Tables 4.2.6.8 and 6.1.1.4'
Se Se -0.0929 2.2259 'International Tables Vol C Tables 4.2.6.8 and 6.1.1.4'

loop_
_geom_angle_atom_site_label_1
_geom_angle_atom_site_label_2
_geom_angle_atom_site_label_3
_geom_angle
_geom_angle_site_symmetry_1
_geom_angle_site_symmetry_3
Se04 Ba01 Se04 180.0 . 37_655
Se04 Ba01 Se04 84.599(6) 10_656 29_666
Se04 Ba01 Se04 95.401(6) 10_656 17_544
Se04 Ba01 Se04 95.401(6) 46_554 29_666
Se04 Ba01 Se04 84.599(6) 37_655 17_544
Se04 Ba01 Se04 84.599(6) 46_554 17_544
Se04 Ba01 Se04 84.599(6) . 10_656
Se04 Ba01 Se04 95.401(6) . 46_554
Se04 Ba01 Se04 95.401(6) 37_655 10_656
Se04 Ba01 Se04 95.400(6) . 17_544
Se04 Ba01 Se04 180.0 46_554 10_656
Se04 Ba01 Se04 84.599(6) 37_655 46_554
Se04 Ba01 Se04 84.600(6) . 29_666
Se04 Ba01 Se04 95.401(6) 37_655 29_666
Se04 Ba01 Se04 180.0 29_666 17_544
Se04 Ba01 Cu05 40.660(7) 17_544 17_544
Se04 Ba01 Cu05 100.173(9) 46_554 29_666
Se04 Ba01 Cu05 44.097(7) 37_655 17_544
Se04 Ba01 Cu05 139.340(7) 37_655 .
Se04 Ba01 Cu05 139.340(7) 17_544 29_666
Se04 Ba01 Cu05 135.903(7) 46_554 .
Se04 Ba01 Cu05 79.827(9) . 10_656
Se04 Ba01 Cu05 44.097(7) 10_656 .
Se04 Ba01 Cu05 79.827(9) 10_656 29_666
Se04 Ba01 Cu05 79.827(9) 29_666 .
Se04 Ba01 Cu05 40.660(7) 46_554 46_554
Se04 Ba01 Cu05 100.173(9) 17_544 .
Se04 Ba01 Cu05 135.903(7) 29_666 46_554
Se04 Ba01 Cu05 44.097(7) . 29_666
Se04 Ba01 Cu05 135.903(7) 37_655 29_666
Se04 Ba01 Cu05 40.660(7) . .
Se04 Ba01 Cu05 100.173(9) 10_656 17_544
Se04 Ba01 Cu05 135.903(7) 10_656 37_655
Se04 Ba01 Cu05 139.340(7) 46_554 10_656
Se04 Ba01 Cu05 79.827(9) 17_544 37_655
Se04 Ba01 Cu05 135.903(7) . 17_544
Se04 Ba01 Cu05 79.827(9) 37_655 46_554
Se04 Ba01 Cu05 139.340(7) . 37_655
Se04 Ba01 Cu05 139.340(7) 10_656 46_554
Se04 Ba01 Cu05 40.660(7) 29_666 29_666
Se04 Ba01 Cu05 44.097(7) 17_544 46_554
Se04 Ba01 Cu05 44.097(7) 46_554 37_655
Se04 Ba01 Cu05 100.173(9) 37_655 10_656
Se04 Ba01 Cu05 79.827(9) 46_554 17_544
Se04 Ba01 Cu05 40.660(7) 10_656 10_656
Se04 Ba01 Cu05 100.173(9) 29_666 37_655
Se04 Ba01 Cu05 135.903(7) 17_544 10_656
Se04 Ba01 Cu05 44.097(7) 29_666 10_656
Se04 Ba01 Cu05 139.340(7) 29_666 17_544
Se04 Ba01 Cu05 100.173(9) . 46_554
Se04 Ba01 Cu05 40.660(7) 37_655 37_655
Cu05 Ba01 Cu05 130.564(13) . 46_554
Cu05 Ba01 Cu05 49.436(13) 17_544 37_655
Cu05 Ba01 Cu05 180.0 29_666 17_544
Cu05 Ba01 Cu05 49.436(13) . 29_666
Cu05 Ba01 Cu05 130.564(13) . 17_544
Cu05 Ba01 Cu05 130.564(13) 37_655 10_656
Cu05 Ba01 Cu05 180.0 . 37_655
Cu05 Ba01 Cu05 130.564(13) 29_666 46_554
Cu05 Ba01 Cu05 130.564(13) 17_544 10_656
Cu05 Ba01 Cu05 49.436(13) 17_544 46_554
Cu05 Ba01 Cu05 130.564(13) 29_666 37_655
Cu05 Ba01 Cu05 180.0 46_554 10_656
Cu05 Ba01 Cu05 49.436(13) . 10_656
Cu05 Ba01 Cu05 49.436(13) 37_655 46_554
Cu05 Ba01 Cu05 49.436(13) 29_666 10_656
Ba01 Rb02 Ba01 85.633(2) 2_765 16
Ba01 Rb02 Ba01 147.964(9) 2_765 .
Ba01 Rb02 Ba01 85.633(2) . 16
Rb02 Rb02 Ba01 106.018(4) 25_765 16
Rb02 Rb02 Ba01 106.018(4) 25_765 2_765
Rb02 Rb02 Ba01 106.018(4) 25_765 .
Rb02 Rb02 Se04 60.281(5) 25_765 41_665
Rb02 Rb02 Se04 60.281(5) 25_765 18_565
Rb02 Rb02 Se04 60.281(5) 25_765 17_544
Rb02 Rb02 Se04 60.281(5) 25_765 42_644
Rb02 Rb02 Cu05 81.242(8) 25_765 46_554
Rb02 Rb02 Cu05 81.242(8) 25_765 21_554
Se04 Rb02 Ba01 92.178(4) 18_565 2_765
Se04 Rb02 Ba01 92.178(4) 42_644 .
Se04 Rb02 Ba01 46.204(2) 17_544 .
Se04 Rb02 Ba01 46.204(2) 41_665 2_765
Se04 Rb02 Ba01 103.626(4) 41_665 16
Se04 Rb02 Ba01 164.945(9) 18_565 16
Se04 Rb02 Ba01 164.945(9) 17_544 2_765
Se04 Rb02 Ba01 164.945(9) 41_665 .
Se04 Rb02 Ba01 103.626(4) 18_565 .
Se04 Rb02 Ba01 107.994(7) 2_765 .
Se04 Rb02 Ba01 46.204(2) 42_644 16
Se04 Rb02 Ba01 107.995(7) . 16
Se04 Rb02 Ba01 92.178(4) 17_544 16
Se04 Rb02 Ba01 107.995(7) . 2_765
Se04 Rb02 Ba01 103.626(4) 42_644 2_765
Se04 Rb02 Ba01 46.743(2) . .
Se04 Rb02 Ba01 46.743(2) 2_765 16
Se04 Rb02 Ba01 46.743(2) 2_765 2_765
Se04 Rb02 Rb02 132.996(6) 2_765 25_765
Se04 Rb02 Rb02 132.996(6) . 25_765
Se04 Rb02 Se04 64.973(8) 41_665 18_565
Se04 Rb02 Se04 136.963(4) . 41_665
Se04 Rb02 Se04 120.562(11) 42_644 18_565
Se04 Rb02 Se04 86.860(6) . 17_544
Se04 Rb02 Se04 86.861(6) 2_765 42_644
Se04 Rb02 Se04 136.963(4) 2_765 18_565
Se04 Rb02 Se04 86.073(9) 17_544 18_565
Se04 Rb02 Se04 94.008(12) . 2_765
Se04 Rb02 Se04 64.973(8) 17_544 42_644
Se04 Rb02 Se04 136.963(4) 2_765 17_544
Se04 Rb02 Se04 86.860(6) 2_765 41_665
Se04 Rb02 Se04 136.963(4) . 42_644
Se04 Rb02 Se04 86.073(9) 41_665 42_644
Se04 Rb02 Se04 120.562(11) 17_544 41_665
Se04 Rb02 Se04 86.860(6) . 18_565
Se04 Rb02 Cu05 126.800(9) 18_565 46_554
Se04 Rb02 Cu05 126.800(9) 17_544 21_554
Se04 Rb02 Cu05 41.410(5) 17_544 46_554
Se04 Rb02 Cu05 126.800(9) 41_665 46_554
Se04 Rb02 Cu05 41.411(5) 41_665 21_554
Se04 Rb02 Cu05 41.411(5) 18_565 21_554
Se04 Rb02 Cu05 95.960(5) . 46_554
Se04 Rb02 Cu05 95.960(5) 2_765 46_554
Se04 Rb02 Cu05 95.960(5) . 21_554
Se04 Rb02 Cu05 126.800(9) 42_644 21_554
Se04 Rb02 Cu05 95.960(5) 2_765 21_554
Se04 Rb02 Cu05 41.410(5) 42_644 46_554
Cu05 Rb02 Ba01 135.540(2) 21_554 .
Cu05 Rb02 Ba01 50.971(3) 46_554 16
Cu05 Rb02 Ba01 50.971(3) 21_554 2_765
Cu05 Rb02 Ba01 135.540(2) 46_554 2_765
Cu05 Rb02 Ba01 50.971(3) 46_554 .
Cu05 Rb02 Ba01 135.540(2) 21_554 16
Cu05 Rb02 Cu05 162.484(16) 46_554 21_554
Cu05 Se03 Cu05 125.993(17) 6_566 29_666
Cu05 Se03 Cu05 54.007(17) 30_655 29_666
Cu05 Se03 Cu05 54.007(17) 26_556 25_666
Cu05 Se03 Cu05 66.137(5) 34_565 5
Cu05 Se03 Cu05 113.863(6) 30_655 25_666
Cu05 Se03 Cu05 66.137(5) 30_655 26_556
Cu05 Se03 Cu05 113.863(5) 34_565 29_666
Cu05 Se03 Cu05 180.0 2_665 26_556
Cu05 Se03 Cu05 66.137(5) 26_556 29_666
Cu05 Se03 Cu05 113.863(5) 34_565 6_566
Cu05 Se03 Cu05 125.993(17) 2_665 25_666
Cu05 Se03 Cu05 113.863(5) 9 .
Cu05 Se03 Cu05 66.137(6) 6_566 25_666
Cu05 Se03 Cu05 180.000(19) 30_655 6_566
Cu05 Se03 Cu05 66.137(5) 10_656 29_666
Cu05 Se03 Cu05 113.863(5) 26_556 6_566
Cu05 Se03 Cu05 113.863(5) 2_665 29_666
Cu05 Se03 Cu05 66.137(6) 34_565 25_666
Cu05 Se03 Cu05 113.863(5) 10_656 25_666
Cu05 Se03 Cu05 113.863(5) 25_666 29_666
Cu05 Se03 Cu05 113.863(5) 6_566 33_666
Cu05 Se03 Cu05 113.863(6) 10_656 5
Cu05 Se03 Cu05 66.137(5) 25_666 9
Cu05 Se03 Cu05 113.863(5) 6_566 .
Cu05 Se03 Cu05 180.0 34_565 10_656
Cu05 Se03 Cu05 113.863(5) 10_656 30_655
Cu05 Se03 Cu05 66.137(5) 33_666 .
Cu05 Se03 Cu05 66.137(5) 2_665 5
Cu05 Se03 Cu05 54.007(17) 2_665 .
Cu05 Se03 Cu05 54.007(17) 6_566 5
Cu05 Se03 Cu05 125.993(17) 10_656 33_666
Cu05 Se03 Cu05 180.0 29_666 5
Cu05 Se03 Cu05 125.993(17) 30_655 5
Cu05 Se03 Cu05 54.007(17) 10_656 9
Cu05 Se03 Cu05 180.0 9 33_666
Cu05 Se03 Cu05 113.863(5) 2_665 9
Cu05 Se03 Cu05 66.137(5) 25_666 5
Cu05 Se03 Cu05 66.137(5) 6_566 9
Cu05 Se03 Cu05 113.863(5) 30_655 9
Cu05 Se03 Cu05 66.137(5) 29_666 9
Cu05 Se03 Cu05 66.137(5) 34_565 30_655
Cu05 Se03 Cu05 54.007(17) 34_565 33_666
Cu05 Se03 Cu05 113.863(5) 26_556 5
Cu05 Se03 Cu05 66.137(5) 30_655 33_666
Cu05 Se03 Cu05 66.137(5) 29_666 .
Cu05 Se03 Cu05 113.863(5) 26_556 33_666
Cu05 Se03 Cu05 113.863(5) 34_565 2_665
Cu05 Se03 Cu05 113.863(5) 25_666 33_666
Cu05 Se03 Cu05 66.137(5) 26_556 9
Cu05 Se03 Cu05 66.137(5) 5 33_666
Cu05 Se03 Cu05 66.137(5) 10_656 2_665
Cu05 Se03 Cu05 113.863(5) 34_565 .
Cu05 Se03 Cu05 113.863(5) 5 9
Cu05 Se03 Cu05 66.137(5) 30_655 .
Cu05 Se03 Cu05 113.863(5) 30_655 2_665
Cu05 Se03 Cu05 125.993(17) 26_556 .
Cu05 Se03 Cu05 66.137(5) 2_665 33_666
Cu05 Se03 Cu05 180.0 25_666 .
Cu05 Se03 Cu05 66.137(5) 34_565 26_556
Cu05 Se03 Cu05 113.863(5) 5 .
Cu05 Se03 Cu05 113.863(5) 29_666 33_666
Cu05 Se03 Cu05 66.137(5) 10_656 6_566
Cu05 Se03 Cu05 113.863(5) 10_656 26_556
Cu05 Se03 Cu05 66.137(5) 2_665 6_566
Cu05 Se03 Cu05 66.137(5) 10_656 .
Cu05 Se03 Cu05 125.993(17) 34_565 9
Ba01 Se04 Ba01 136.364(8) . 15_655
Ba01 Se04 Rb02 138.889(8) . 21_554
Ba01 Se04 Rb02 84.152(5) . .
Ba01 Se04 Rb02 80.386(5) . 45_656
Ba01 Se04 Rb02 84.152(5) 15_655 .
Ba01 Se04 Rb02 80.386(5) 15_655 21_554
Ba01 Se04 Rb02 138.889(8) 15_655 45_656
Rb02 Se04 Rb02 82.364(6) . 21_554
Rb02 Se04 Rb02 82.364(6) . 45_656
Rb02 Se04 Rb02 59.437(11) 21_554 45_656
Cu05 Se04 Ba01 128.438(13) 29_666 15_655
Cu05 Se04 Ba01 74.229(8) 29_666 .
Cu05 Se04 Ba01 76.527(6) . 15_655
Cu05 Se04 Ba01 76.527(6) . .
Cu05 Se04 Ba01 128.438(13) 30_655 .
Cu05 Se04 Ba01 74.229(8) 30_655 15_655
Cu05 Se04 Rb02 125.267(16) . .
Cu05 Se04 Rb02 70.040(12) 30_655 21_554
Cu05 Se04 Rb02 70.040(12) 29_666 45_656
Cu05 Se04 Rb02 141.028(11) . 21_554
Cu05 Se04 Rb02 97.801(11) 30_655 45_656
Cu05 Se04 Rb02 97.801(11) 29_666 21_554
Cu05 Se04 Rb02 141.028(11) . 45_656
Cu05 Se04 Rb02 147.165(12) 30_655 .
Cu05 Se04 Rb02 147.165(12) 29_666 .
Cu05 Se04 Cu05 73.67(2) . 30_655
Cu05 Se04 Cu05 57.527(18) 30_655 29_666
Cu05 Se04 Cu05 73.67(2) . 29_666
Ba01 Cu05 Ba01 116.244(12) 15_655 .
Ba01 Cu05 Rb02 76.069(9) 15_655 17_544
Ba01 Cu05 Rb02 76.069(9) . 17_544
Se03 Cu05 Ba01 112.075(9) . .
Se03 Cu05 Ba01 112.075(9) . 15_655
Se03 Cu05 Rb02 161.754(15) . 17_544
Se03 Cu05 Cu05 56.931(3) . 33_666
Se03 Cu05 Cu05 56.931(3) . 29_666
Se03 Cu05 Cu05 56.931(3) . 10_656
Se03 Cu05 Cu05 56.931(3) . 30_655
Se04 Cu05 Ba01 62.813(6) . .
Se04 Cu05 Ba01 62.813(6) . 15_655
Se04 Cu05 Ba01 144.01(2) 33_666 .
Se04 Cu05 Ba01 144.01(2) 10_656 15_655
Se04 Cu05 Ba01 61.674(5) 33_666 15_655
Se04 Cu05 Ba01 61.674(5) 10_656 .
Se04 Cu05 Rb02 92.980(16) . 17_544
Se04 Cu05 Rb02 68.550(13) 33_666 17_544
Se04 Cu05 Rb02 68.550(13) 10_656 17_544
Se04 Cu05 Se03 100.208(13) 33_666 .
Se04 Cu05 Se03 100.208(13) 10_656 .
Se04 Cu05 Se03 105.266(19) . .
Se04 Cu05 Se04 98.185(18) 10_656 33_666
Se04 Cu05 Se04 124.159(12) . 33_666
Se04 Cu05 Se04 124.159(12) . 10_656
Se04 Cu05 Cu05 103.936(9) 33_666 30_655
Se04 Cu05 Cu05 103.936(9) 10_656 29_666
Se04 Cu05 Cu05 109.021(15) . 33_666
Se04 Cu05 Cu05 150.427(14) 33_666 29_666
Se04 Cu05 Cu05 126.488(17) 10_656 33_666
Se04 Cu05 Cu05 56.076(18) . 30_655
Se04 Cu05 Cu05 56.076(18) . 29_666
Se04 Cu05 Cu05 109.021(15) . 10_656
Se04 Cu05 Cu05 126.488(17) 33_666 10_656
Se04 Cu05 Cu05 50.251(13) 10_656 10_656
Se04 Cu05 Cu05 50.251(13) 33_666 33_666
Se04 Cu05 Cu05 150.427(14) 10_656 30_655
Se04 Cu05 Cu05 168.262(14) . 2_665
Cu05 Cu05 Ba01 165.571(18) 10_656 15_655
Cu05 Cu05 Ba01 165.571(18) 33_666 .
Cu05 Cu05 Ba01 106.766(19) 29_666 15_655
Cu05 Cu05 Ba01 65.282(7) 29_666 .
Cu05 Cu05 Ba01 106.766(19) 30_655 .
Cu05 Cu05 Ba01 120.081(5) 2_665 15_655
Cu05 Cu05 Ba01 120.081(5) 2_665 .
Cu05 Cu05 Ba01 65.282(7) 33_666 15_655
Cu05 Cu05 Ba01 65.282(7) 30_655 15_655
Cu05 Cu05 Ba01 65.282(7) 10_656 .
Cu05 Cu05 Rb02 117.327(11) 10_656 17_544
Cu05 Cu05 Rb02 138.242(8) 29_666 17_544
Cu05 Cu05 Rb02 98.758(8) 2_665 17_544
Cu05 Cu05 Rb02 138.242(8) 30_655 17_544
Cu05 Cu05 Rb02 117.327(11) 33_666 17_544
Cu05 Cu05 Se03 62.996(9) 2_665 .
Cu05 Cu05 Se04 61.236(9) 2_665 33_666
Cu05 Cu05 Se04 61.236(9) 2_665 10_656
Cu05 Cu05 Cu05 100.334(14) 33_666 29_666
Cu05 Cu05 Cu05 113.602(10) 2_665 30_655
Cu05 Cu05 Cu05 60.0 10_656 29_666
Cu05 Cu05 Cu05 109.5 10_656 33_666
Cu05 Cu05 Cu05 100.334(14) 10_656 30_655
Cu05 Cu05 Cu05 60.0 33_666 30_655
Cu05 Cu05 Cu05 65.414(10) 2_665 33_666
Cu05 Cu05 Cu05 113.602(10) 2_665 29_666
Cu05 Cu05 Cu05 49.173(19) 30_655 29_666
Cu05 Cu05 Cu05 65.413(10) 2_665 10_656

loop_
_geom_bond_atom_site_label_1
_geom_bond_atom_site_label_2
_geom_bond_distance
_geom_bond_site_symmetry_2
Ba01 Se04 3.27819(11) .
Ba01 Se04 3.27820(11) 46_554
Ba01 Se04 3.27820(11) 37_655
Ba01 Se04 3.27820(11) 29_666
Ba01 Se04 3.27820(11) 10_656
Ba01 Se04 3.27820(11) 17_544
Ba01 Cu05 3.5839(2) .
Ba01 Cu05 3.5839(2) 37_655
Ba01 Cu05 3.5839(2) 17_544
Ba01 Cu05 3.5839(2) 10_656
Ba01 Cu05 3.5839(2) 46_554
Ba01 Cu05 3.5839(2) 29_666
Rb02 Rb02 3.6155(7) 25_765
Rb02 Se04 3.6466(3) 41_665
Rb02 Se04 3.6466(3) 18_565
Rb02 Se04 3.4026(4) 2_765
Rb02 Se04 3.6466(3) 17_544
Rb02 Se04 3.4026(4) .
Rb02 Se04 3.6466(3) 42_644
Rb02 Cu05 3.6826(5) 46_554
Rb02 Cu05 3.6826(5) 21_554
Se03 Cu05 2.7465(5) 34_565
Se03 Cu05 2.7465(5) 33_666
Se03 Cu05 2.7465(5) 29_666
Se03 Cu05 2.7465(5) 5
Se03 Cu05 2.7465(5) 9
Se03 Cu05 2.7465(5) 25_666
Se03 Cu05 2.7465(5) 2_665
Se03 Cu05 2.7465(5) 10_656
Se03 Cu05 2.7465(5) 6_566
Se03 Cu05 2.7465(5) .
Se03 Cu05 2.7465(5) 30_655
Se03 Cu05 2.7465(5) 26_556
Se04 Cu05 2.4012(5) .
Se04 Cu05 2.5915(4) 30_655
Se04 Cu05 2.5915(4) 29_666
Cu05 Cu05 2.9972(6) 29_666
Cu05 Cu05 2.9972(6) 10_656
Cu05 Cu05 2.9972(6) 33_666
Cu05 Cu05 2.4941(8) 2_665
Cu05 Cu05 2.9972(6) 30_655
